data_7022125
loop_
_publ_author_name
'Singh, Roop Shikha'
'Yadav, Mahendra'
'Gupta, Rakesh Kumar'
'Pandey, Rampal'
'Pandey, Daya Shankar'

_publ_section_title
;
 Luminescent N,O-chelated chroman-BF2 complexes: structural variants of
 BODIPY.
;
_journal_issue 5
_journal_name_full 'Dalton transactions (Cambridge, England : 2003)'
_journal_page_first 1696
_journal_page_last 1707
_journal_paper_doi 10.1039/c2dt31820b
_journal_volume 42
_journal_year 2013
_chemical_formula_sum 'C19 H16 N2 O2'
_chemical_formula_weight 304.34
_space_group_IT_number 14
_symmetry_cell_setting monoclinic
_symmetry_Int_Tables_number 14
_symmetry_space_group_name_Hall '-P 2ybc'
_symmetry_space_group_name_H-M 'P 1 21/c 1'
_atom_sites_solution_hydrogens geom
_atom_sites_solution_primary direct
_atom_sites_solution_secondary difmap
_audit_creation_method SHELXL-97
_cell_angle_alpha 90.000(5)
_cell_angle_beta 103.392(5)
_cell_angle_gamma 90.000(5)
_cell_formula_units_Z 8
_cell_length_a 15.688(5)
_cell_length_b 22.176(5)
_cell_length_c 8.850(5)
_cell_measurement_reflns_used 10922
_cell_measurement_temperature 293(2)
_cell_measurement_theta_max 0.984
_cell_measurement_theta_min 0.980
_cell_volume 2995(2)
_computing_structure_refinement 'SHELXL-97 (Sheldrick, 1997)'
_diffrn_ambient_temperature 293(2)
_diffrn_measured_fraction_theta_full 1.000
_diffrn_measured_fraction_theta_max 0.987
_diffrn_measurement_device_type 'CCD area detector'
_diffrn_measurement_method 'phi omega scans'
_diffrn_radiation_monochromator graphite
_diffrn_radiation_type MoK\a
_diffrn_radiation_wavelength 0.71073
_diffrn_reflns_av_R_equivalents 0.0413
_diffrn_reflns_av_sigmaI/netI 0.0362
_diffrn_reflns_limit_h_max 23
_diffrn_reflns_limit_h_min -13
_diffrn_reflns_limit_k_max 33
_diffrn_reflns_limit_k_min -33
_diffrn_reflns_limit_l_max 13
_diffrn_reflns_limit_l_min -13
_diffrn_reflns_number 54239
_diffrn_reflns_theta_full 25.00
_diffrn_reflns_theta_max 32.58
_diffrn_reflns_theta_min 1.33
_diffrn_source 'fine-focus sealed tube'
_exptl_absorpt_coefficient_mu 0.089
_exptl_absorpt_correction_type none
_exptl_crystal_colour yellow
_exptl_crystal_density_diffrn 1.350
_exptl_crystal_density_method 'not measured'
_exptl_crystal_description block
_exptl_crystal_F_000 1280
_exptl_crystal_size_max 0.23
_exptl_crystal_size_mid 0.21
_exptl_crystal_size_min 0.18
_refine_diff_density_max 0.147
_refine_diff_density_min -0.176
_refine_diff_density_rms 0.138
_refine_ls_extinction_method SHELXL
_refine_ls_goodness_of_fit_ref 1.049
_refine_ls_hydrogen_treatment riding
_refine_ls_matrix_type full
_refine_ls_number_parameters 416
_refine_ls_number_reflns 10779
_refine_ls_number_restraints 0
_refine_ls_restrained_S_all 1.049
_refine_ls_R_factor_all 0.0941
_refine_ls_R_factor_gt 0.0676
_refine_ls_shift/su_max 0.051
_refine_ls_shift/su_mean 0.000
_refine_ls_structure_factor_coef Fsqd
_refine_ls_weighting_details 'calc w=1/[\s^2^(Fo^2^)+(0.1337P)^2^+2.5304P] where P=(Fo^2^+2Fc^2^)/3'
_refine_ls_weighting_scheme calc
_refine_ls_wR_factor_gt 0.2065
_refine_ls_wR_factor_ref 0.2389
_reflns_number_gt 7863
_reflns_number_total 10922
_reflns_threshold_expression >2sigma(I)
_cod_data_source_file c2dt31820b.txt
_cod_data_source_block 2
_cod_original_sg_symbol_H-M 'P 21/c'
_cod_database_code 7022125

loop_
_symmetry_equiv_pos_as_xyz
'x, y, z'
'-x, y+1/2, -z+1/2'
'-x, -y, -z'
'x, -y-1/2, z-1/2'

loop_
_atom_site_label
_atom_site_type_symbol
_atom_site_fract_x
_atom_site_fract_y
_atom_site_fract_z
_atom_site_U_iso_or_equiv
_atom_site_adp_type
_atom_site_occupancy
_atom_site_symmetry_multiplicity
_atom_site_calc_flag
_atom_site_refinement_flags
O4 O 0.16716(8) 0.65501(6) 0.90362(15) 0.0189(2) Uani 1 1 d .
O3 O 0.24937(8) 0.51507(6) 1.20543(16) 0.0209(3) Uani 1 1 d .
C26 C 0.19063(10) 0.61108(7) 0.98916(18) 0.0148(3) Uani 1 1 d .
C25 C 0.28241(10) 0.59078(7) 1.03062(19) 0.0155(3) Uani 1 1 d .
N3 N -0.08437(9) 0.60709(7) 0.78126(18) 0.0193(3) Uani 1 1 d .
H3A H -0.1148 0.6288 0.8300 0.023 Uiso 1 1 calc R
C27 C 0.13141(10) 0.57506(7) 1.05831(19) 0.0151(3) Uani 1 1 d .
N4 N 0.03190(10) 0.70058(7) 1.03754(18) 0.0201(3) Uani 1 1 d .
H4 H 0.0618 0.7063 0.9687 0.024 Uiso 1 1 calc R
C20 C 0.30771(11) 0.54409(8) 1.1369(2) 0.0172(3) Uani 1 1 d .
C24 C 0.34645(11) 0.61797(8) 0.9650(2) 0.0195(3) Uani 1 1 d .
H24 H 0.3306 0.6494 0.8944 0.023 Uiso 1 1 calc R
C28 C 0.16404(11) 0.53088(8) 1.1608(2) 0.0179(3) Uani 1 1 d .
H28 H 0.1245 0.5096 1.2041 0.021 Uiso 1 1 calc R
C29 C 0.03349(10) 0.58674(8) 1.02020(19) 0.0156(3) Uani 1 1 d .
H29 H 0.0073 0.5546 1.0704 0.019 Uiso 1 1 calc R
C30 C -0.00544(10) 0.58111(7) 0.84752(19) 0.0154(3) Uani 1 1 d .
C21 C 0.39442(12) 0.52477(8) 1.1803(2) 0.0219(3) Uani 1 1 d .
H21 H 0.4107 0.4942 1.2533 0.026 Uiso 1 1 calc R
C23 C 0.43279(12) 0.59864(9) 1.0041(2) 0.0221(3) Uani 1 1 d .
C34 C 0.00915(11) 0.64531(8) 1.08545(19) 0.0174(3) Uani 1 1 d .
C31 C 0.02187(11) 0.55063(8) 0.7313(2) 0.0191(3) Uani 1 1 d .
H31 H 0.0735 0.5287 0.7425 0.023 Uiso 1 1 calc R
C22 C 0.45573(11) 0.55187(9) 1.1128(2) 0.0235(4) Uani 1 1 d .
H22 H 0.5136 0.5388 1.1400 0.028 Uiso 1 1 calc R
C37 C -0.00027(13) 0.74544(9) 1.1161(2) 0.0255(4) Uani 1 1 d .
H37 H 0.0065 0.7867 1.1040 0.031 Uiso 1 1 calc R
C35 C -0.03871(12) 0.65496(10) 1.1960(2) 0.0231(4) Uani 1 1 d .
H35 H -0.0629 0.6255 1.2481 0.028 Uiso 1 1 calc R
C36 C -0.04399(12) 0.71862(10) 1.2153(2) 0.0270(4) Uani 1 1 d .
H36 H -0.0720 0.7383 1.2829 0.032 Uiso 1 1 calc R
C32 C -0.04322(12) 0.55872(9) 0.5909(2) 0.0222(3) Uani 1 1 d .
H32 H -0.0418 0.5432 0.4939 0.027 Uiso 1 1 calc R
C022 C 0.50180(13) 0.62668(11) 0.9336(3) 0.0321(5) Uani 1 1 d .
H02A H 0.5571 0.6074 0.9745 0.048 Uiso 1 1 calc R
H02B H 0.5065 0.6689 0.9584 0.048 Uiso 1 1 calc R
H02C H 0.4858 0.6217 0.8229 0.048 Uiso 1 1 calc R
C33 C -0.10811(12) 0.59351(9) 0.6252(2) 0.0219(3) Uani 1 1 d .
H33 H -0.1591 0.6058 0.5557 0.026 Uiso 1 1 calc R
O2 O 0.50662(8) 0.59291(6) 0.52521(16) 0.0208(3) Uani 1 1 d .
O1 O 0.42098(9) 0.73824(6) 0.24497(17) 0.0257(3) Uani 1 1 d .
C6 C 0.38964(11) 0.65758(8) 0.4087(2) 0.0168(3) Uani 1 1 d .
C8 C 0.54087(11) 0.67880(8) 0.3885(2) 0.0172(3) Uani 1 1 d .
C10 C 0.64013(11) 0.67155(8) 0.43134(19) 0.0167(3) Uani 1 1 d .
H10 H 0.6625 0.7065 0.3848 0.020 Uiso 1 1 calc R
C7 C 0.48176(11) 0.63905(8) 0.44707(19) 0.0169(3) Uani 1 1 d .
C11 C 0.68019(11) 0.67669(8) 0.60329(19) 0.0170(3) Uani 1 1 d .
C16 C 0.64872(11) 0.55910(7) 0.3782(2) 0.0166(3) Uani 1 1 d .
H16 H 0.6112 0.5471 0.4400 0.020 Uiso 1 1 calc R
C5 C 0.32652(11) 0.62775(9) 0.4707(2) 0.0202(3) Uani 1 1 d .
H5 H 0.3433 0.5948 0.5359 0.024 Uiso 1 1 calc R
C15 C 0.67188(11) 0.61748(8) 0.35680(19) 0.0178(3) Uani 1 1 d .
C1 C 0.36306(12) 0.70635(8) 0.3093(2) 0.0196(3) Uani 1 1 d .
C3 C 0.21581(12) 0.69556(9) 0.3355(2) 0.0237(4) Uani 1 1 d .
H3 H 0.1578 0.7084 0.3118 0.028 Uiso 1 1 calc R
C4 C 0.23992(11) 0.64621(9) 0.4372(2) 0.0221(3) Uani 1 1 d .
C14 C 0.76669(12) 0.69881(9) 0.8386(2) 0.0213(3) Uani 1 1 d .
H14 H 0.8088 0.7171 0.9164 0.026 Uiso 1 1 calc R
N1 N 0.74555(12) 0.71445(8) 0.6784(2) 0.0279(4) Uani 1 1 d .
H1 H 0.7696 0.7427 0.6361 0.033 Uiso 1 1 calc R
C2 C 0.27571(12) 0.72515(9) 0.2706(2) 0.0246(4) Uani 1 1 d .
H2 H 0.2583 0.7571 0.2022 0.030 Uiso 1 1 calc R
C13 C 0.71353(12) 0.65192(10) 0.8566(2) 0.0242(4) Uani 1 1 d .
H13 H 0.7130 0.6323 0.9492 0.029 Uiso 1 1 calc R
C9 C 0.50657(12) 0.72424(8) 0.2912(2) 0.0219(3) Uani 1 1 d .
H9 H 0.5457 0.7479 0.2528 0.026 Uiso 1 1 calc R
C12 C 0.66097(11) 0.63882(8) 0.71322(19) 0.0181(3) Uani 1 1 d .
H12 H 0.6186 0.6087 0.6937 0.022 Uiso 1 1 calc R
N2 N 0.72986(12) 0.61616(9) 0.2611(2) 0.0288(4) Uani 1 1 d .
H2A H 0.7549 0.6469 0.2307 0.035 Uiso 1 1 calc R
C18 C 0.74100(13) 0.55490(9) 0.2217(2) 0.0243(4) Uani 1 1 d .
H18 H 0.7765 0.5406 0.1586 0.029 Uiso 1 1 calc R
C17 C 0.68940(13) 0.52105(9) 0.2945(2) 0.0258(4) Uani 1 1 d .
H17 H 0.6830 0.4794 0.2883 0.031 Uiso 1 1 calc R
C19 C 0.17290(13) 0.61517(11) 0.5077(3) 0.0301(4) Uani 1 1 d .
H19A H 0.1169 0.6341 0.4714 0.045 Uiso 1 1 calc R
H19B H 0.1903 0.6181 0.6188 0.045 Uiso 1 1 calc R
H19C H 0.1689 0.5735 0.4778 0.045 Uiso 1 1 calc R

loop_
_atom_site_aniso_label
_atom_site_aniso_U_11
_atom_site_aniso_U_22
_atom_site_aniso_U_33
_atom_site_aniso_U_23
_atom_site_aniso_U_13
_atom_site_aniso_U_12
O4 0.0195(5) 0.0172(6) 0.0201(6) 0.0049(5) 0.0045(4) 0.0018(4)
O3 0.0190(5) 0.0174(6) 0.0240(6) 0.0060(5) 0.0005(5) -0.0003(4)
C26 0.0156(6) 0.0148(7) 0.0137(7) -0.0009(5) 0.0025(5) 0.0005(5)
C25 0.0154(6) 0.0143(7) 0.0159(7) -0.0019(5) 0.0017(5) 0.0014(5)
N3 0.0171(6) 0.0212(7) 0.0186(7) -0.0025(5) 0.0021(5) 0.0042(5)
C27 0.0155(6) 0.0148(7) 0.0146(7) -0.0011(5) 0.0028(5) -0.0008(5)
N4 0.0229(7) 0.0187(7) 0.0181(7) -0.0011(5) 0.0038(5) 0.0044(5)
C20 0.0171(7) 0.0149(7) 0.0182(7) -0.0016(6) 0.0012(5) -0.0001(5)
C24 0.0178(7) 0.0208(8) 0.0200(8) -0.0003(6) 0.0050(6) 0.0002(6)
C28 0.0178(7) 0.0154(7) 0.0193(8) 0.0016(6) 0.0017(6) -0.0022(5)
C29 0.0156(6) 0.0159(7) 0.0153(7) -0.0001(5) 0.0036(5) -0.0006(5)
C30 0.0139(6) 0.0153(7) 0.0165(7) -0.0010(5) 0.0023(5) -0.0003(5)
C21 0.0202(7) 0.0192(8) 0.0237(8) -0.0003(6) -0.0005(6) 0.0048(6)
C23 0.0178(7) 0.0258(9) 0.0233(8) -0.0034(7) 0.0060(6) 0.0006(6)
C34 0.0166(7) 0.0206(8) 0.0143(7) -0.0014(6) 0.0024(5) 0.0021(6)
C31 0.0175(7) 0.0216(8) 0.0175(7) -0.0038(6) 0.0027(6) 0.0020(6)
C22 0.0164(7) 0.0267(9) 0.0250(9) -0.0052(7) 0.0000(6) 0.0045(6)
C37 0.0256(8) 0.0236(9) 0.0231(9) -0.0083(7) -0.0031(7) 0.0082(7)
C35 0.0187(7) 0.0348(10) 0.0160(7) -0.0036(7) 0.0042(6) 0.0025(7)
C36 0.0205(8) 0.0389(11) 0.0189(8) -0.0124(8) -0.0008(6) 0.0094(7)
C32 0.0244(8) 0.0253(9) 0.0156(7) -0.0033(6) 0.0024(6) 0.0029(7)
C022 0.0204(8) 0.0417(12) 0.0373(11) 0.0022(9) 0.0129(8) 0.0007(8)
C33 0.0221(8) 0.0231(8) 0.0175(8) -0.0003(6) -0.0012(6) 0.0027(6)
O2 0.0183(5) 0.0192(6) 0.0236(6) 0.0064(5) 0.0020(5) 0.0007(4)
O1 0.0239(6) 0.0210(6) 0.0288(7) 0.0099(5) -0.0007(5) 0.0014(5)
C6 0.0171(7) 0.0151(7) 0.0162(7) -0.0013(5) -0.0002(5) 0.0014(5)
C8 0.0187(7) 0.0155(7) 0.0168(7) 0.0009(6) 0.0025(5) 0.0004(5)
C10 0.0188(7) 0.0173(7) 0.0139(7) 0.0008(5) 0.0035(5) -0.0017(5)
C7 0.0175(7) 0.0159(7) 0.0158(7) 0.0002(5) 0.0009(5) 0.0000(5)
C11 0.0175(7) 0.0197(8) 0.0146(7) 0.0006(6) 0.0052(5) 0.0007(6)
C16 0.0183(7) 0.0128(7) 0.0190(7) 0.0021(5) 0.0053(6) 0.0011(5)
C5 0.0184(7) 0.0230(8) 0.0180(8) 0.0004(6) 0.0020(6) 0.0012(6)
C15 0.0191(7) 0.0189(8) 0.0143(7) 0.0000(6) 0.0016(5) 0.0002(6)
C1 0.0206(7) 0.0167(7) 0.0189(8) -0.0001(6) -0.0007(6) 0.0000(6)
C3 0.0186(7) 0.0263(9) 0.0226(8) -0.0077(7) -0.0025(6) 0.0061(6)
C4 0.0174(7) 0.0289(9) 0.0187(8) -0.0051(7) 0.0018(6) 0.0016(6)
C14 0.0202(7) 0.0276(9) 0.0160(7) -0.0054(6) 0.0039(6) 0.0014(6)
N1 0.0293(8) 0.0289(9) 0.0258(8) -0.0023(7) 0.0070(6) -0.0030(7)
C2 0.0246(8) 0.0184(8) 0.0255(9) 0.0000(7) -0.0051(7) 0.0049(6)
C13 0.0236(8) 0.0351(10) 0.0133(7) 0.0039(7) 0.0027(6) -0.0014(7)
C9 0.0226(8) 0.0179(8) 0.0230(8) 0.0046(6) 0.0011(6) -0.0006(6)
C12 0.0189(7) 0.0230(8) 0.0110(7) 0.0051(6) 0.0006(5) -0.0077(6)
N2 0.0324(9) 0.0314(9) 0.0230(8) 0.0011(7) 0.0071(7) 0.0005(7)
C18 0.0283(9) 0.0263(9) 0.0185(8) -0.0013(7) 0.0056(7) 0.0071(7)
C17 0.0282(9) 0.0201(8) 0.0281(9) 0.0004(7) 0.0042(7) 0.0053(7)
C19 0.0187(8) 0.0455(12) 0.0260(9) 0.0017(9) 0.0050(7) 0.0018(8)

loop_
_atom_type_symbol
_atom_type_description
_atom_type_scat_dispersion_real
_atom_type_scat_dispersion_imag
_atom_type_scat_source
C C 0.0033 0.0016 'International Tables Vol C Tables 4.2.6.8 and 6.1.1.4'
H H 0.0000 0.0000 'International Tables Vol C Tables 4.2.6.8 and 6.1.1.4'
N N 0.0061 0.0033 'International Tables Vol C Tables 4.2.6.8 and 6.1.1.4'
O O 0.0106 0.0060 'International Tables Vol C Tables 4.2.6.8 and 6.1.1.4'

loop_
_geom_angle_atom_site_label_1
_geom_angle_atom_site_label_2
_geom_angle_atom_site_label_3
_geom_angle
C28 O3 C20 117.83(14)
O4 C26 C27 123.96(15)
O4 C26 C25 121.94(15)
C27 C26 C25 114.09(14)
C20 C25 C24 118.56(15)
C20 C25 C26 120.32(15)
C24 C25 C26 121.12(15)
C30 N3 C33 110.19(15)
C30 N3 H3A 124.9
C33 N3 H3A 124.9
C28 C27 C26 119.85(15)
C28 C27 C29 118.65(15)
C26 C27 C29 121.49(14)
C34 N4 C37 109.76(16)
C34 N4 H4 125.1
C37 N4 H4 125.1
O3 C20 C21 116.33(16)
O3 C20 C25 122.20(15)
C21 C20 C25 121.47(16)
C23 C24 C25 120.94(17)
C23 C24 H24 119.5
C25 C24 H24 119.5
O3 C28 C27 125.42(16)
O3 C28 H28 117.3
C27 C28 H28 117.3
C34 C29 C30 112.29(14)
C34 C29 C27 113.31(13)
C30 C29 C27 111.19(13)
C34 C29 H29 106.5
C30 C29 H29 106.5
C27 C29 H29 106.5
N3 C30 C31 107.05(15)
N3 C30 C29 120.75(14)
C31 C30 C29 132.13(15)
C22 C21 C20 118.70(17)
C22 C21 H21 120.6
C20 C21 H21 120.6
C24 C23 C22 118.71(17)
C24 C23 C022 121.63(18)
C22 C23 C022 119.66(17)
N4 C34 C35 107.68(16)
N4 C34 C29 123.03(15)
C35 C34 C29 129.27(17)
C30 C31 C32 107.74(15)
C30 C31 H31 126.1
C32 C31 H31 126.1
C21 C22 C23 121.60(16)
C21 C22 H22 119.2
C23 C22 H22 119.2
C36 C37 N4 107.87(18)
C36 C37 H37 126.1
N4 C37 H37 126.1
C34 C35 C36 107.12(18)
C34 C35 H35 126.4
C36 C35 H35 126.4
C37 C36 C35 107.56(17)
C37 C36 H36 126.2
C35 C36 H36 126.2
C33 C32 C31 107.33(16)
C33 C32 H32 126.3
C31 C32 H32 126.3
C23 C022 H02A 109.5
C23 C022 H02B 109.5
H02A C022 H02B 109.5
C23 C022 H02C 109.5
H02A C022 H02C 109.5
H02B C022 H02C 109.5
C32 C33 N3 107.68(15)
C32 C33 H33 126.2
N3 C33 H33 126.2
C9 O1 C1 117.66(14)
C1 C6 C5 118.49(16)
C1 C6 C7 119.89(16)
C5 C6 C7 121.63(15)
C9 C8 C7 118.96(16)
C9 C8 C10 118.00(16)
C7 C8 C10 123.03(14)
C15 C10 C11 113.47(14)
C15 C10 C8 113.41(14)
C11 C10 C8 113.93(14)
C15 C10 H10 104.9
C11 C10 H10 104.9
C8 C10 H10 104.9
O2 C7 C8 123.39(15)
O2 C7 C6 121.62(16)
C8 C7 C6 114.98(15)
C12 C11 N1 107.03(16)
C12 C11 C10 124.09(16)
N1 C11 C10 128.66(16)
C15 C16 C17 109.54(16)
C15 C16 H16 125.2
C17 C16 H16 125.2
C4 C5 C6 121.52(17)
C4 C5 H5 119.2
C6 C5 H5 119.2
C16 C15 N2 107.38(16)
C16 C15 C10 124.47(16)
N2 C15 C10 128.12(16)
O1 C1 C6 122.01(16)
O1 C1 C2 116.75(16)
C6 C1 C2 121.24(17)
C2 C3 C4 121.86(17)
C2 C3 H3 119.1
C4 C3 H3 119.1
C5 C4 C3 118.10(18)
C5 C4 C19 121.34(18)
C3 C4 C19 120.55(17)
C13 C14 N1 107.11(16)
C13 C14 H14 126.4
N1 C14 H14 126.4
C11 N1 C14 108.06(16)
C11 N1 H1 126.0
C14 N1 H1 126.0
C3 C2 C1 118.76(17)
C3 C2 H2 120.6
C1 C2 H2 120.6
C14 C13 C12 107.79(16)
C14 C13 H13 126.1
C12 C13 H13 126.1
O1 C9 C8 125.90(17)
O1 C9 H9 117.0
C8 C9 H9 117.0
C11 C12 C13 110.01(16)
C11 C12 H12 125.0
C13 C12 H12 125.0
C15 N2 C18 107.88(17)
C15 N2 H2A 126.1
C18 N2 H2A 126.1
C17 C18 N2 106.74(17)
C17 C18 H18 126.6
N2 C18 H18 126.6
C18 C17 C16 108.44(18)
C18 C17 H17 125.8
C16 C17 H17 125.8
C4 C19 H19A 109.5
C4 C19 H19B 109.5
H19A C19 H19B 109.5
C4 C19 H19C 109.5
H19A C19 H19C 109.5
H19B C19 H19C 109.5

loop_
_geom_bond_atom_site_label_1
_geom_bond_atom_site_label_2
_geom_bond_distance
O4 C26 1.236(2)
O3 C28 1.351(2)
O3 C20 1.370(2)
C26 C27 1.463(2)
C26 C25 1.472(2)
C25 C20 1.393(2)
C25 C24 1.407(2)
N3 C30 1.368(2)
N3 C33 1.378(2)
N3 H3A 0.8600
C27 C28 1.352(2)
C27 C29 1.517(2)
N4 C34 1.371(2)
N4 C37 1.375(2)
N4 H4 0.8600
C20 C21 1.393(2)
C24 C23 1.386(2)
C24 H24 0.9300
C28 H28 0.9300
C29 C34 1.506(2)
C29 C30 1.514(2)
C29 H29 0.9800
C30 C31 1.379(2)
C21 C22 1.382(3)
C21 H21 0.9300
C23 C22 1.404(3)
C23 C022 1.504(3)
C34 C35 1.381(2)
C31 C32 1.425(2)
C31 H31 0.9300
C22 H22 0.9300
C37 C36 1.369(3)
C37 H37 0.9300
C35 C36 1.427(3)
C35 H35 0.9300
C36 H36 0.9300
C32 C33 1.366(3)
C32 H32 0.9300
C022 H02A 0.9600
C022 H02B 0.9600
C022 H02C 0.9600
C33 H33 0.9300
O2 C7 1.246(2)
O1 C9 1.346(2)
O1 C1 1.374(2)
C6 C1 1.396(2)
C6 C5 1.404(3)
C6 C7 1.465(2)
C8 C9 1.354(2)
C8 C7 1.459(2)
C8 C10 1.523(2)
C10 C15 1.508(2)
C10 C11 1.510(2)
C10 H10 0.9800
C11 C12 1.370(2)
C11 N1 1.371(2)
C16 C15 1.370(2)
C16 C17 1.374(3)
C16 H16 0.9300
C5 C4 1.384(2)
C5 H5 0.9300
C15 N2 1.379(3)
C1 C2 1.397(3)
C3 C2 1.376(3)
C3 C4 1.411(3)
C3 H3 0.9300
C4 C19 1.508(3)
C14 C13 1.365(3)
C14 N1 1.422(3)
C14 H14 0.9300
N1 H1 0.8600
C2 H2 0.9300
C13 C12 1.374(2)
C13 H13 0.9300
C9 H9 0.9300
C12 H12 0.9300
N2 C18 1.423(3)
N2 H2A 0.8600
C18 C17 1.370(3)
C18 H18 0.9300
C17 H17 0.9300
C19 H19A 0.9600
C19 H19B 0.9600
C19 H19C 0.9600

loop_
_geom_torsion_atom_site_label_1
_geom_torsion_atom_site_label_2
_geom_torsion_atom_site_label_3
_geom_torsion_atom_site_label_4
_geom_torsion
O4 C26 C25 C20 174.94(16)
C27 C26 C25 C20 -4.8(2)
O4 C26 C25 C24 -4.8(3)
C27 C26 C25 C24 175.48(15)
O4 C26 C27 C28 -174.50(17)
C25 C26 C27 C28 5.2(2)
O4 C26 C27 C29 4.3(3)
C25 C26 C27 C29 -175.94(14)
C28 O3 C20 C21 -177.11(16)
C28 O3 C20 C25 3.4(2)
C24 C25 C20 O3 -179.67(15)
C26 C25 C20 O3 0.6(2)
C24 C25 C20 C21 0.9(3)
C26 C25 C20 C21 -178.81(16)
C20 C25 C24 C23 0.4(3)
C26 C25 C24 C23 -179.87(16)
C20 O3 C28 C27 -3.0(3)
C26 C27 C28 O3 -1.5(3)
C29 C27 C28 O3 179.63(16)
C28 C27 C29 C34 109.43(18)
C26 C27 C29 C34 -69.4(2)
C28 C27 C29 C30 -122.98(17)
C26 C27 C29 C30 58.2(2)
C33 N3 C30 C31 0.3(2)
C33 N3 C30 C29 -177.16(15)
C34 C29 C30 N3 -31.6(2)
C27 C29 C30 N3 -159.72(15)
C34 C29 C30 C31 151.69(18)
C27 C29 C30 C31 23.5(3)
O3 C20 C21 C22 178.98(16)
C25 C20 C21 C22 -1.6(3)
C25 C24 C23 C22 -1.0(3)
C25 C24 C23 C022 179.23(18)
C37 N4 C34 C35 0.28(19)
C37 N4 C34 C29 179.23(15)
C30 C29 C34 N4 -61.3(2)
C27 C29 C34 N4 65.7(2)
C30 C29 C34 C35 117.38(19)
C27 C29 C34 C35 -115.60(19)
N3 C30 C31 C32 -0.1(2)
C29 C30 C31 C32 176.99(18)
C20 C21 C22 C23 0.9(3)
C24 C23 C22 C21 0.3(3)
C022 C23 C22 C21 -179.90(19)
C34 N4 C37 C36 0.0(2)
N4 C34 C35 C36 -0.5(2)
C29 C34 C35 C36 -179.31(16)
N4 C37 C36 C35 -0.3(2)
C34 C35 C36 C37 0.5(2)
C30 C31 C32 C33 -0.2(2)
C31 C32 C33 N3 0.4(2)
C30 N3 C33 C32 -0.4(2)
C9 C8 C10 C15 -107.97(19)
C7 C8 C10 C15 71.8(2)
C9 C8 C10 C11 120.20(18)
C7 C8 C10 C11 -60.0(2)
C9 C8 C7 O2 173.14(18)
C10 C8 C7 O2 -6.7(3)
C9 C8 C7 C6 -7.5(2)
C10 C8 C7 C6 172.74(15)
C1 C6 C7 O2 -174.19(16)
C5 C6 C7 O2 6.4(3)
C1 C6 C7 C8 6.4(2)
C5 C6 C7 C8 -172.98(16)
C15 C10 C11 C12 -70.7(2)
C8 C10 C11 C12 61.1(2)
C15 C10 C11 N1 103.2(2)
C8 C10 C11 N1 -125.01(19)
C1 C6 C5 C4 -0.9(3)
C7 C6 C5 C4 178.47(16)
C17 C16 C15 N2 -1.5(2)
C17 C16 C15 C10 -179.70(16)
C11 C10 C15 C16 72.1(2)
C8 C10 C15 C16 -59.9(2)
C11 C10 C15 N2 -105.6(2)
C8 C10 C15 N2 122.30(19)
C9 O1 C1 C6 -5.5(3)
C9 O1 C1 C2 174.38(17)
C5 C6 C1 O1 179.38(16)
C7 C6 C1 O1 0.0(3)
C5 C6 C1 C2 -0.5(3)
C7 C6 C1 C2 -179.94(16)
C6 C5 C4 C3 1.2(3)
C6 C5 C4 C19 -178.22(18)
C2 C3 C4 C5 -0.1(3)
C2 C3 C4 C19 179.37(18)
C12 C11 N1 C14 0.2(2)
C10 C11 N1 C14 -174.55(17)
C13 C14 N1 C11 0.0(2)
C4 C3 C2 C1 -1.3(3)
O1 C1 C2 C3 -178.29(17)
C6 C1 C2 C3 1.6(3)
N1 C14 C13 C12 -0.1(2)
C1 O1 C9 C8 4.5(3)
C7 C8 C9 O1 2.3(3)
C10 C8 C9 O1 -177.94(17)
N1 C11 C12 C13 -0.3(2)
C10 C11 C12 C13 174.76(17)
C14 C13 C12 C11 0.3(2)
C16 C15 N2 C18 0.9(2)
C10 C15 N2 C18 178.98(16)
C15 N2 C18 C17 0.1(2)
N2 C18 C17 C16 -1.0(2)
C15 C16 C17 C18 1.6(2)
